data_4105527
loop_
_publ_author_name
'Lei Fang'
'Subhadeep Basu'
'Chi-Hau Sue'
'Albert C. Fahrenbach'
'J. Fraser Stoddart'

_publ_section_title
;
 Syntheses and Dynamics of Donor-Acceptor [2]Catenanes in Water
;
_journal_name_full 'Journal of the American Chemical Society'
_journal_page_first 396
_journal_page_last 399
_journal_paper_doi 10.1021/ja1087562
_journal_volume 133
_journal_year 2011
_chemical_formula_moiety 'C28 H34 N2 O6, C36 H32 N4, 4(C2 O2 F3), 4(C2 H3 N)'
_chemical_formula_sum 'C80 H78 F12 N10 O14'
_chemical_formula_weight 1631.52
_chemical_name_systematic
; 
 ? 
;
_space_group_IT_number 2
_symmetry_cell_setting triclinic
_symmetry_space_group_name_Hall '-P 1'
_symmetry_space_group_name_H-M 'P -1'
_atom_sites_solution_hydrogens geom
_atom_sites_solution_primary direct
_atom_sites_solution_secondary difmap
_audit_creation_method SHELXL-97
_cell_angle_alpha 82.096(5)
_cell_angle_beta 88.638(4)
_cell_angle_gamma 69.667(4)
_cell_formula_units_Z 2
_cell_length_a 13.7694(6)
_cell_length_b 14.0822(8)
_cell_length_c 21.3390(12)
_cell_measurement_reflns_used 3215
_cell_measurement_temperature 100(2)
_cell_measurement_theta_max 58.40
_cell_measurement_theta_min 3.72
_cell_volume 3841.7(4)
_computing_cell_refinement 'Bruker SAINT'
_computing_data_collection 'Bruker APEX2'
_computing_data_reduction 'Bruker SAINT'
_computing_molecular_graphics 'Bruker SHELXTL'
_computing_publication_material 'Bruker SHELXTL'
_computing_structure_refinement 'SHELXL-97 (Sheldrick, 2008)'
_computing_structure_solution 'SHELXS-97 (Sheldrick, 2008)'
_diffrn_ambient_temperature 100(2)
_diffrn_measured_fraction_theta_full 0.976
_diffrn_measured_fraction_theta_max 0.976
_diffrn_measurement_device_type 'Bruker APEX-II CCD'
_diffrn_measurement_method '\f and \w scans'
_diffrn_radiation_monochromator graphite
_diffrn_radiation_source 'fine-focus sealed tube'
_diffrn_radiation_type CuK\a
_diffrn_radiation_wavelength 1.54178
_diffrn_reflns_av_R_equivalents 0.0690
_diffrn_reflns_av_sigmaI/netI 0.0892
_diffrn_reflns_limit_h_max 15
_diffrn_reflns_limit_h_min -10
_diffrn_reflns_limit_k_max 16
_diffrn_reflns_limit_k_min -16
_diffrn_reflns_limit_l_max 22
_diffrn_reflns_limit_l_min -24
_diffrn_reflns_number 29365
_diffrn_reflns_theta_full 62.11
_diffrn_reflns_theta_max 62.11
_diffrn_reflns_theta_min 2.09
_diffrn_standards_number 0
_exptl_absorpt_coefficient_mu 1.000
_exptl_absorpt_correction_T_max 0.9618
_exptl_absorpt_correction_T_min 0.9242
_exptl_absorpt_correction_type numerical
_exptl_absorpt_process_details 'Face-indexed, XPREP'
_exptl_crystal_colour blue
_exptl_crystal_density_diffrn 1.410
_exptl_crystal_description block
_exptl_crystal_F_000 1696
_exptl_crystal_size_max 0.10
_exptl_crystal_size_mid 0.09
_exptl_crystal_size_min 0.06
_refine_diff_density_max 1.373
_refine_diff_density_min -0.396
_refine_diff_density_rms 0.095
_refine_ls_extinction_method none
_refine_ls_goodness_of_fit_ref 0.983
_refine_ls_hydrogen_treatment constr
_refine_ls_matrix_type full
_refine_ls_number_parameters 1325
_refine_ls_number_reflns 11833
_refine_ls_number_restraints 1190
_refine_ls_restrained_S_all 1.061
_refine_ls_R_factor_all 0.1456
_refine_ls_R_factor_gt 0.0908
_refine_ls_shift/su_max 0.005
_refine_ls_shift/su_mean 0.000
_refine_ls_structure_factor_coef Fsqd
_refine_ls_weighting_details 'calc w=1/[\s^2^(Fo^2^)+(0.1800P)^2^+0.0000P] where P=(Fo^2^+2Fc^2^)/3'
_refine_ls_weighting_scheme calc
_refine_ls_wR_factor_gt 0.2557
_refine_ls_wR_factor_ref 0.2926
_reflns_number_gt 6141
_reflns_number_total 11833
_reflns_threshold_expression >2sigma(I)
_cod_data_source_file ja1087562_si_003.cif
_cod_data_source_block n0514
_cod_original_cell_volume 3841.7(3)
_cod_database_code 4105527

loop_
_symmetry_equiv_pos_as_xyz
'x, y, z'
'-x, -y, -z'

loop_
_atom_site_label
_atom_site_type_symbol
_atom_site_fract_x
_atom_site_fract_y
_atom_site_fract_z
_atom_site_U_iso_or_equiv
_atom_site_adp_type
_atom_site_occupancy
_atom_site_symmetry_multiplicity
_atom_site_calc_flag
_atom_site_refinement_flags
_atom_site_disorder_assembly
_atom_site_disorder_group
N1 N 0.2600(3) 0.2822(3) 0.1508(2) 0.0409(11) Uani 1 1 d . . .
N2 N -0.2709(3) 0.3666(3) 0.1503(2) 0.0395(11) Uani 1 1 d . . .
N3 N -0.2369(4) 0.1864(4) 0.4394(2) 0.0520(13) Uani 1 1 d . . .
N4 N 0.2964(4) 0.0980(5) 0.4393(2) 0.0571(14) Uani 1 1 d . . .
C1 C 0.1925(4) 0.3784(4) 0.1496(3) 0.0423(13) Uani 1 1 d . . .
H1 H 0.2176 0.4328 0.1520 0.051 Uiso 1 1 calc R . .
C2 C 0.0875(4) 0.3982(4) 0.1451(3) 0.0419(13) Uani 1 1 d . . .
H2 H 0.0404 0.4661 0.1448 0.050 Uiso 1 1 calc R . .
C3 C 0.0501(4) 0.3197(4) 0.1410(2) 0.0362(12) Uani 1 1 d . . .
C4 C 0.1225(4) 0.2217(4) 0.1392(2) 0.0373(12) Uani 1 1 d . . .
H4 H 0.1000 0.1666 0.1342 0.045 Uiso 1 1 calc R . .
C5 C 0.2271(4) 0.2055(4) 0.1447(3) 0.0407(13) Uani 1 1 d . . .
H5 H 0.2761 0.1386 0.1442 0.049 Uiso 1 1 calc R . .
C6 C -0.0628(4) 0.3371(4) 0.1413(2) 0.0363(12) Uani 1 1 d . . .
C7 C -0.1327(4) 0.4256(4) 0.1612(2) 0.0386(12) Uani 1 1 d . . .
H7 H -0.1087 0.4772 0.1717 0.046 Uiso 1 1 calc R . .
C8 C -0.2361(4) 0.4380(4) 0.1656(3) 0.0422(13) Uani 1 1 d . . .
H8 H -0.2831 0.4979 0.1797 0.051 Uiso 1 1 calc R . .
C9 C -0.2065(4) 0.2809(4) 0.1297(3) 0.0426(13) Uani 1 1 d . . .
H9 H -0.2331 0.2314 0.1186 0.051 Uiso 1 1 calc R . .
C10 C -0.1015(4) 0.2651(4) 0.1247(2) 0.0398(13) Uani 1 1 d . . .
H10 H -0.0561 0.2049 0.1100 0.048 Uiso 1 1 calc R . .
C11 C -0.3825(4) 0.3781(5) 0.1622(3) 0.0480(15) Uani 1 1 d . . .
H11A H -0.4057 0.3390 0.1343 0.058 Uiso 1 1 calc R . .
H11B H -0.4271 0.4509 0.1532 0.058 Uiso 1 1 calc R . .
C12 C -0.3904(4) 0.3372(4) 0.2317(3) 0.0424(13) Uani 1 1 d . . .
C13 C -0.4105(4) 0.4024(5) 0.2774(3) 0.0478(15) Uani 1 1 d . . .
H13 H -0.4290 0.4741 0.2654 0.057 Uiso 1 1 calc R . .
C14 C -0.4031(4) 0.3615(5) 0.3407(3) 0.0525(16) Uani 1 1 d . . .
H14 H -0.4174 0.4059 0.3721 0.063 Uiso 1 1 calc R . .
C15 C -0.3753(4) 0.2579(5) 0.3587(3) 0.0493(15) Uani 1 1 d . . .
C16 C -0.3618(4) 0.1940(5) 0.3138(3) 0.0480(15) Uani 1 1 d . . .
H16 H -0.3469 0.1229 0.3262 0.058 Uiso 1 1 calc R . .
C17 C -0.3700(4) 0.2338(5) 0.2503(3) 0.0455(14) Uani 1 1 d . . .
H17 H -0.3616 0.1897 0.2191 0.055 Uiso 1 1 calc R . .
C18 C -0.3516(4) 0.2145(6) 0.4280(3) 0.0630(19) Uani 1 1 d . . .
H18A H -0.3907 0.2659 0.4552 0.076 Uiso 1 1 calc R . .
H18B H -0.3718 0.1532 0.4382 0.076 Uiso 1 1 calc R . .
C19 C -0.2016(5) 0.2589(6) 0.4533(3) 0.0590(17) Uani 1 1 d . . .
H19 H -0.2495 0.3233 0.4610 0.071 Uiso 1 1 calc R . .
C20 C -0.0971(5) 0.2412(5) 0.4566(3) 0.0545(16) Uani 1 1 d . . .
H20 H -0.0730 0.2932 0.4662 0.065 Uiso 1 1 calc R . .
C21 C -0.0263(4) 0.1463(5) 0.4457(3) 0.0488(15) Uani 1 1 d . . .
C22 C -0.0659(4) 0.0718(5) 0.4328(3) 0.0500(15) Uani 1 1 d . . .
H22 H -0.0202 0.0059 0.4261 0.060 Uiso 1 1 calc R . .
C23 C -0.1719(4) 0.0946(5) 0.4297(3) 0.0496(15) Uani 1 1 d . . .
H23 H -0.1988 0.0442 0.4206 0.059 Uiso 1 1 calc R . .
C24 C 0.0875(4) 0.1262(5) 0.4464(3) 0.0484(15) Uani 1 1 d . . .
C25 C 0.1260(5) 0.1983(5) 0.4637(3) 0.0572(16) Uani 1 1 d . . .
H25 H 0.0806 0.2585 0.4784 0.069 Uiso 1 1 calc R . .
C26 C 0.2306(5) 0.1819(6) 0.4594(3) 0.0645(18) Uani 1 1 d . . .
H26 H 0.2564 0.2316 0.4711 0.077 Uiso 1 1 calc R . .
C27 C 0.2610(5) 0.0255(5) 0.4246(3) 0.0519(15) Uani 1 1 d . . .
H27 H 0.3084 -0.0354 0.4119 0.062 Uiso 1 1 calc R . .
C28 C 0.1582(4) 0.0384(5) 0.4278(3) 0.0479(14) Uani 1 1 d . . .
H28 H 0.1349 -0.0136 0.4171 0.057 Uiso 1 1 calc R . .
C29 C 0.4075(5) 0.0879(6) 0.4276(3) 0.0676(19) Uani 1 1 d . . .
H29A H 0.4308 0.1254 0.4565 0.081 Uiso 1 1 calc R . .
H29B H 0.4526 0.0151 0.4350 0.081 Uiso 1 1 calc R . .
C30 C 0.4134(4) 0.1321(5) 0.3599(3) 0.0531(16) Uani 1 1 d . . .
C31 C 0.4389(4) 0.0685(5) 0.3133(3) 0.0524(16) Uani 1 1 d . . .
H31 H 0.4619 -0.0035 0.3250 0.063 Uiso 1 1 calc R . .
C32 C 0.4311(4) 0.1090(4) 0.2497(3) 0.0462(14) Uani 1 1 d . . .
H32 H 0.4494 0.0647 0.2183 0.055 Uiso 1 1 calc R . .
C33 C 0.3969(4) 0.2133(4) 0.2323(3) 0.0432(14) Uani 1 1 d . . .
C34 C 0.3784(4) 0.2773(5) 0.2785(3) 0.0473(14) Uani 1 1 d . . .
H34 H 0.3605 0.3490 0.2667 0.057 Uiso 1 1 calc R . .
C35 C 0.3862(4) 0.2363(5) 0.3422(3) 0.0543(16) Uani 1 1 d . . .
H35 H 0.3727 0.2804 0.3737 0.065 Uiso 1 1 calc R . .
C36 C 0.3735(4) 0.2585(5) 0.1641(3) 0.0459(14) Uani 1 1 d . . .
H36A H 0.4156 0.2094 0.1364 0.055 Uiso 1 1 calc R . .
H36B H 0.3904 0.3218 0.1555 0.055 Uiso 1 1 calc R . .
O1 O 0.3552(3) -0.0570(3) 0.18546(18) 0.0489(10) Uani 1 1 d . . .
O2 O 0.3017(3) 0.0568(3) 0.05326(17) 0.0439(9) Uani 1 1 d . . .
O3 O 0.2217(2) 0.2799(3) 0.00621(17) 0.0416(9) Uani 1 1 d . . .
O4 O -0.3281(5) 0.6125(4) 0.2533(2) 0.0958(19) Uani 1 1 d . . .
O5 O -0.3759(3) 0.6538(3) 0.11489(19) 0.0484(10) Uani 1 1 d . A .
O6 O -0.3969(3) 0.5044(3) 0.03651(18) 0.0450(9) Uani 1 1 d . . .
N5 N 0.1868(3) 0.0381(4) 0.2710(2) 0.0462(12) Uani 1 1 d . . .
N6 N -0.1713(4) 0.4247(5) 0.3169(3) 0.0640(16) Uani 1 1 d . . .
C37 C 0.0846(4) 0.0990(4) 0.2767(3) 0.0423(13) Uani 1 1 d . . .
C38 C 0.0052(4) 0.0611(5) 0.2707(3) 0.0479(14) Uani 1 1 d . . .
H38 H 0.0207 -0.0073 0.2627 0.057 Uiso 1 1 calc R . .
C39 C -0.0987(4) 0.1244(5) 0.2764(3) 0.0502(15) Uani 1 1 d . . .
H39 H -0.1526 0.0982 0.2715 0.060 Uiso 1 1 calc R . .
C40 C -0.1229(4) 0.2211(5) 0.2886(3) 0.0495(16) Uani 1 1 d . A .
H40 H -0.1935 0.2619 0.2921 0.059 Uiso 1 1 calc R . .
C41 C -0.0445(4) 0.2634(5) 0.2966(3) 0.0445(14) Uani 1 1 d . . .
C42 C 0.2140(4) -0.0652(5) 0.2554(3) 0.0532(15) Uani 1 1 d . . .
H42A H 0.1721 -0.0644 0.2181 0.064 Uiso 1 1 calc R . .
H42B H 0.1979 -0.1093 0.2914 0.064 Uiso 1 1 calc R . .
C43 C 0.3275(4) -0.1084(5) 0.2412(3) 0.0529(15) Uani 1 1 d . . .
H43A H 0.3686 -0.1042 0.2775 0.063 Uiso 1 1 calc R . .
H43B H 0.3459 -0.1815 0.2366 0.063 Uiso 1 1 calc R . .
C44 C 0.3332(4) -0.0926(4) 0.1291(3) 0.0454(14) Uani 1 1 d . . .
H44A H 0.2575 -0.0749 0.1236 0.054 Uiso 1 1 calc R . .
H44B H 0.3663 -0.1679 0.1329 0.054 Uiso 1 1 calc R . .
C45 C 0.3746(4) -0.0431(4) 0.0732(3) 0.0445(14) Uani 1 1 d . . .
H45A H 0.4417 -0.0383 0.0848 0.053 Uiso 1 1 calc R . .
H45B H 0.3861 -0.0849 0.0382 0.053 Uiso 1 1 calc R . .
C46 C 0.3376(4) 0.1089(4) 0.0010(3) 0.0434(13) Uani 1 1 d . . .
H46A H 0.3695 0.0614 -0.0300 0.052 Uiso 1 1 calc R . .
H46B H 0.3909 0.1337 0.0158 0.052 Uiso 1 1 calc R . .
C47 C 0.2485(4) 0.1975(4) -0.0301(3) 0.0431(13) Uani 1 1 d . . .
H47A H 0.2678 0.2202 -0.0730 0.052 Uiso 1 1 calc R . .
H47B H 0.1881 0.1760 -0.0342 0.052 Uiso 1 1 calc R . .
C48 C 0.1478(4) 0.3697(4) -0.0265(3) 0.0446(14) Uani 1 1 d . . .
H48A H 0.1676 0.3775 -0.0713 0.053 Uiso 1 1 calc R . .
H48B H 0.1504 0.4296 -0.0080 0.053 Uiso 1 1 calc R . .
C49 C 0.0413(4) 0.3701(4) -0.0243(3) 0.0410(13) Uani 1 1 d . . .
C50 C -0.0490(4) 0.3802(4) -0.0234(3) 0.0417(13) Uani 1 1 d . . .
C51 C -0.0682(4) 0.3645(5) 0.3113(3) 0.0500(15) Uani 1 1 d . A .
C52 C 0.0113(5) 0.4017(5) 0.3188(3) 0.0543(15) Uani 1 1 d . . .
H52 H -0.0041 0.4694 0.3279 0.065 Uiso 1 1 calc R A .
C53 C 0.1145(4) 0.3385(5) 0.3128(3) 0.0498(15) Uani 1 1 d . A .
H53 H 0.1683 0.3644 0.3185 0.060 Uiso 1 1 calc R . .
C54 C 0.1398(4) 0.2417(4) 0.2990(3) 0.0429(13) Uani 1 1 d . . .
H54 H 0.2104 0.2014 0.2948 0.052 Uiso 1 1 calc R A .
C55 C 0.0613(4) 0.2008(4) 0.2911(2) 0.0416(13) Uani 1 1 d . A .
C56 C -0.2118(18) 0.5066(18) 0.3420(10) 0.055(6) Uani 0.48(2) 1 d P A 1
H56A H -0.1665 0.5062 0.3774 0.067 Uiso 0.48 1 calc P A 1
H56B H -0.2797 0.5086 0.3595 0.067 Uiso 0.48 1 calc P A 1
C57 C -0.2271(11) 0.6023(13) 0.2938(7) 0.050(5) Uani 0.48(2) 1 d P A 1
H57A H -0.1662 0.5934 0.2666 0.060 Uiso 0.48 1 calc P A 1
H57B H -0.2391 0.6633 0.3153 0.060 Uiso 0.48 1 calc P A 1
C56' C -0.1953(16) 0.5444(15) 0.3226(11) 0.053(5) Uani 0.52(2) 1 d P A 2
H56C H -0.1667 0.5511 0.3632 0.064 Uiso 0.52 1 calc P A 2
H56D H -0.1625 0.5753 0.2876 0.064 Uiso 0.52 1 calc P A 2
C57' C -0.3073(10) 0.5966(9) 0.3193(6) 0.059(5) Uani 0.52(2) 1 d P A 2
H57C H -0.3437 0.5534 0.3422 0.071 Uiso 0.52 1 calc P A 2
H57D H -0.3272 0.6622 0.3367 0.071 Uiso 0.52 1 calc P A 2
C58 C -0.3378(6) 0.7033(5) 0.2127(4) 0.0677(19) Uani 1 1 d . A .
H58A H -0.2697 0.6987 0.1946 0.081 Uiso 1 1 calc R . .
H58B H -0.3606 0.7619 0.2370 0.081 Uiso 1 1 calc R . .
C59 C -0.4148(4) 0.7201(5) 0.1603(3) 0.0525(15) Uani 1 1 d . . .
H59A H -0.4778 0.7098 0.1784 0.063 Uiso 1 1 calc R A .
H59B H -0.4348 0.7916 0.1394 0.063 Uiso 1 1 calc R . .
C60 C -0.4495(4) 0.6726(5) 0.0643(3) 0.0479(14) Uani 1 1 d . . .
H60A H -0.4709 0.7454 0.0455 0.058 Uiso 1 1 calc R A .
H60B H -0.5118 0.6595 0.0814 0.058 Uiso 1 1 calc R . .
C61 C -0.4058(4) 0.6066(4) 0.0142(3) 0.0456(14) Uani 1 1 d . A .
H61A H -0.4516 0.6319 -0.0240 0.055 Uiso 1 1 calc R . .
H61B H -0.3368 0.6096 0.0026 0.055 Uiso 1 1 calc R . .
C62 C -0.3575(4) 0.4380(5) -0.0088(3) 0.0456(14) Uani 1 1 d . . .
H62A H -0.3945 0.4695 -0.0498 0.055 Uiso 1 1 calc R . .
H62B H -0.3706 0.3734 0.0045 0.055 Uiso 1 1 calc R . .
C63 C -0.2452(4) 0.4146(4) -0.0173(3) 0.0441(14) Uani 1 1 d . . .
C64 C -0.1537(4) 0.3967(4) -0.0215(3) 0.0425(13) Uani 1 1 d . . .
O1S O 0.5463(3) 0.0895(4) 0.0945(2) 0.0699(13) Uani 1 1 d D . .
O2S O 0.6403(4) 0.1890(4) 0.0781(3) 0.0788(15) Uani 1 1 d D . .
F1 F 0.7080(3) -0.0636(3) 0.1459(2) 0.0855(13) Uani 1 1 d D . .
F2 F 0.7937(3) -0.0048(4) 0.0772(2) 0.0931(15) Uani 1 1 d D . .
F3 F 0.7718(3) 0.0473(3) 0.1677(2) 0.0920(15) Uani 1 1 d D . .
C1S C 0.6262(4) 0.1097(5) 0.0960(3) 0.0542(16) Uani 1 1 d D . .
C2S C 0.7197(5) 0.0242(5) 0.1217(4) 0.069(2) Uani 1 1 d D . .
O3S O -1.3823(8) 0.8509(7) 0.3995(7) 0.240(7) Uani 1 1 d DU . .
O4S O -1.3297(5) 0.9757(5) 0.4201(3) 0.103(2) Uani 1 1 d DU . .
F4 F -1.3039(11) 0.8881(9) 0.2913(5) 0.277(6) Uani 1 1 d DU . .
F5 F -1.1933(7) 0.7817(6) 0.3505(8) 0.284(7) Uani 1 1 d DU . .
F6 F -1.1902(7) 0.9303(6) 0.3339(4) 0.176(3) Uani 1 1 d DU . .
C3S C -1.3296(8) 0.9071(8) 0.3962(6) 0.128(3) Uani 1 1 d DU . .
C4S C -1.2589(10) 0.8792(8) 0.3498(6) 0.150(4) Uani 1 1 d DU . .
O5S O 0.4054(17) 0.6219(16) 0.1771(12) 0.201(10) Uani 0.634(10) 1 d PDU B 1
O6S O 0.3607(17) 0.4869(10) 0.1683(9) 0.048(3) Uani 0.634(10) 1 d PDU B 1
F7 F 0.1817(8) 0.5933(11) 0.2045(10) 0.205(8) Uani 0.634(10) 1 d PDU B 1
F8 F 0.2243(7) 0.7034(7) 0.2335(6) 0.110(4) Uani 0.634(10) 1 d PDU B 1
F9 F 0.2937(13) 0.5464(10) 0.2765(6) 0.195(7) Uani 0.634(10) 1 d PDU B 1
C5S C 0.3497(11) 0.5699(10) 0.1807(7) 0.080(4) Uani 0.634(10) 1 d PDU B 1
C6S C 0.2758(9) 0.6125(8) 0.2128(6) 0.069(3) Uani 0.634(10) 1 d PDU B 1
O5T O 0.253(2) 0.6685(19) 0.2689(11) 0.123(9) Uani 0.366(10) 1 d PDU B 2
O6T O 0.2000(14) 0.5524(12) 0.2441(8) 0.068(5) Uani 0.366(10) 1 d PDU B 2
F7T F 0.3077(8) 0.6712(7) 0.1358(4) 0.060(3) Uani 0.366(10) 1 d PDU B 2
F8T F 0.351(3) 0.5110(15) 0.1666(15) 0.063(6) Uani 0.366(10) 1 d PDU B 2
F9T F 0.4079(8) 0.6135(13) 0.2101(8) 0.083(5) Uani 0.366(10) 1 d PDU B 2
C5T C 0.2528(13) 0.6003(14) 0.2423(7) 0.053(3) Uani 0.366(10) 1 d PDU B 2
C6T C 0.3118(12) 0.6022(14) 0.1914(7) 0.053(3) Uani 0.366(10) 1 d PDU B 2
O7S O -0.984(5) 0.456(4) 0.502(5) 0.130(10) Uani 0.128(4) 1 d PDU . 1
O8S O -0.967(5) 0.600(3) 0.506(4) 0.130(10) Uani 0.128(4) 1 d PDU . 1
F10 F -0.768(4) 0.384(2) 0.485(3) 0.143(12) Uani 0.128(4) 1 d PDU . 1
F11 F -0.853(4) 0.484(4) 0.4145(19) 0.142(13) Uani 0.128(4) 1 d PDU . 1
F12 F -0.780(4) 0.536(3) 0.488(2) 0.125(12) Uani 0.128(4) 1 d PDU . 1
C7S C -0.934(3) 0.510(3) 0.511(3) 0.134(11) Uani 0.128(4) 1 d PDU . 1
C8S C -0.844(3) 0.479(3) 0.479(2) 0.154(11) Uani 0.128(4) 1 d PDU . 1
O9S O -1.032(2) 0.4385(15) 0.4803(13) 0.130(9) Uani 0.337(5) 1 d PDU C 2
O10S O -1.032(3) 0.5882(11) 0.493(2) 0.187(14) Uani 0.337(5) 1 d PDU C 2
F13 F -0.846(2) 0.3790(13) 0.5371(8) 0.172(9) Uani 0.337(5) 1 d PDU C 2
F14 F -0.8455(18) 0.4269(13) 0.4420(8) 0.131(7) Uani 0.337(5) 1 d PDU C 2
F15 F -0.847(2) 0.5315(17) 0.5081(10) 0.163(8) Uani 0.337(5) 1 d PDU C 2
C9S C -1.0000 0.5000 0.5000 0.127(7) Uani 0.337(5) 1 d PDU C 2
C10S C -0.8948(13) 0.4617(15) 0.4938(10) 0.146(8) Uani 0.337(5) 1 d PDU C 2
O11S O -0.571(4) 0.630(3) 0.494(3) 0.151(13) Uani 0.153(8) 1 d PDU . 3
O12S O -0.471(3) 0.477(4) 0.517(3) 0.161(14) Uani 0.153(8) 1 d PDU . 3
F16 F -0.724(3) 0.525(3) 0.5105(17) 0.133(7) Uani 0.153(8) 1 d PDU . 3
F17 F -0.659(3) 0.549(3) 0.4285(14) 0.133(7) Uani 0.153(8) 1 d PDU . 3
F18 F -0.595(4) 0.403(2) 0.4827(19) 0.133(7) Uani 0.153(8) 1 d PDU . 3
C11S C -0.555(3) 0.539(3) 0.515(2) 0.116(10) Uani 0.153(8) 1 d PDU . 3
C12S C -0.625(3) 0.508(3) 0.4891(16) 0.139(8) Uani 0.153(8) 1 d PDU . 3
O13S O -0.6082(14) 0.5405(14) 0.5312(7) 0.123(7) Uani 0.382(9) 1 d PDU . 4
O14S O -0.4818(15) 0.4355(18) 0.4812(10) 0.155(9) Uani 0.382(9) 1 d PDU . 4
F19 F -0.7167(17) 0.433(2) 0.4965(11) 0.205(9) Uani 0.382(9) 1 d PDU . 4
F20 F -0.6534(16) 0.4728(17) 0.4110(9) 0.172(7) Uani 0.382(9) 1 d PDU . 4
F21 F -0.5805(15) 0.3376(16) 0.4745(8) 0.166(7) Uani 0.382(9) 1 d PDU . 4
C13S C -0.5638(15) 0.4776(19) 0.4991(11) 0.121(7) Uani 0.382(9) 1 d PDU . 4
C14S C -0.6285(18) 0.4414(19) 0.4727(11) 0.179(9) Uani 0.382(9) 1 d PDU . 4
N1S N 0.0423(4) 0.0252(5) 0.0826(3) 0.0744(17) Uani 1 1 d D . .
C15S C 0.0822(5) -0.0486(6) 0.0617(4) 0.071(2) Uani 1 1 d D . .
C16S C 0.1375(7) -0.1460(6) 0.0367(5) 0.100(3) Uani 1 1 d D . .
H6SA H 0.1757 -0.1325 -0.0008 0.150 Uiso 1 1 calc R . .
H6SB H 0.0873 -0.1761 0.0252 0.150 Uiso 1 1 calc R . .
H6SC H 0.1862 -0.1935 0.0692 0.150 Uiso 1 1 calc R . .
N2S N -0.0621(5) 0.6447(5) 0.1810(3) 0.0759(17) Uani 1 1 d . . .
C17S C -0.0499(6) 0.7185(7) 0.1859(4) 0.073(2) Uani 1 1 d . . .
C18S C -0.0356(8) 0.8139(9) 0.1944(7) 0.147(5) Uani 1 1 d . . .
H8SA H -0.0919 0.8533 0.2196 0.220 Uiso 1 1 calc R . .
H8SB H -0.0361 0.8540 0.1530 0.220 Uiso 1 1 calc R . .
H8SC H 0.0309 0.7987 0.2165 0.220 Uiso 1 1 calc R . .
N3S N -0.9418(10) 0.8423(7) 0.3919(4) 0.141(4) Uani 1 1 d . . .
C19S C -0.9379(11) 0.7656(10) 0.3787(5) 0.126(4) Uani 1 1 d . . .
C20S C -0.9292(13) 0.6631(11) 0.3627(7) 0.177(6) Uani 1 1 d . . .
H0SA H -0.9496 0.6242 0.3990 0.265 Uiso 1 1 calc R . .
H0SB H -0.8574 0.6262 0.3523 0.265 Uiso 1 1 calc R . .
H0SC H -0.9749 0.6718 0.3262 0.265 Uiso 1 1 calc R . .
N4S N -0.521(4) 0.682(3) 0.362(2) 0.25(3) Uani 0.41(3) 1 d PDU D 1
C21S C -0.589(4) 0.742(3) 0.3870(19) 0.198(19) Uani 0.41(3) 1 d PDU D 1
C22S C -0.693(4) 0.779(3) 0.417(3) 0.130(12) Uani 0.41(3) 1 d PDU D 1
H2SA H -0.7442 0.8273 0.3865 0.195 Uiso 0.41(3) 1 calc PR D 1
H2SB H -0.6880 0.8124 0.4538 0.195 Uiso 0.41(3) 1 calc PR D 1
H2SC H -0.7151 0.7202 0.4316 0.195 Uiso 0.41(3) 1 calc PR D 1
N5S N -0.669(3) 0.7980(18) 0.4072(17) 0.193(15) Uani 0.59(3) 1 d PDU D 2
C23S C -0.645(3) 0.718(2) 0.3922(17) 0.180(13) Uani 0.59(3) 1 d PDU D 2
C24S C -0.563(4) 0.618(3) 0.374(2) 0.29(3) Uani 0.59(3) 1 d PDU D 2
H4SA H -0.5199 0.6356 0.3409 0.434 Uiso 0.59(3) 1 calc PR D 2
H4SB H -0.5991 0.5763 0.3589 0.434 Uiso 0.59(3) 1 calc PR D 2
H4SC H -0.5202 0.5801 0.4116 0.434 Uiso 0.59(3) 1 calc PR D 2

loop_
_atom_site_aniso_label
_atom_site_aniso_U_11
_atom_site_aniso_U_22
_atom_site_aniso_U_33
_atom_site_aniso_U_23
_atom_site_aniso_U_13
_atom_site_aniso_U_12
N1 0.028(2) 0.047(3) 0.046(3) -0.002(2) 0.0019(19) -0.013(2)
N2 0.030(2) 0.042(3) 0.044(3) 0.001(2) 0.0011(19) -0.010(2)
N3 0.039(3) 0.068(4) 0.043(3) 0.004(3) 0.005(2) -0.014(3)
N4 0.045(3) 0.077(4) 0.049(3) 0.004(3) -0.005(2) -0.025(3)
C1 0.034(3) 0.038(3) 0.051(3) 0.000(3) 0.001(2) -0.011(2)
C2 0.032(3) 0.038(3) 0.052(3) 0.002(3) -0.002(2) -0.011(2)
C3 0.031(2) 0.040(3) 0.035(3) -0.002(2) -0.001(2) -0.010(2)
C4 0.033(3) 0.040(3) 0.038(3) 0.000(2) -0.001(2) -0.013(2)
C5 0.032(3) 0.040(3) 0.047(3) -0.006(3) 0.003(2) -0.007(2)
C6 0.031(3) 0.040(3) 0.035(3) 0.004(2) 0.000(2) -0.012(2)
C7 0.029(3) 0.044(3) 0.040(3) 0.001(2) 0.000(2) -0.011(2)
C8 0.036(3) 0.039(3) 0.046(3) 0.003(3) 0.000(2) -0.010(2)
C9 0.034(3) 0.047(3) 0.047(3) 0.000(3) -0.002(2) -0.017(3)
C10 0.030(3) 0.046(3) 0.041(3) -0.002(3) 0.000(2) -0.012(2)
C11 0.024(2) 0.055(4) 0.059(4) 0.007(3) -0.001(2) -0.010(2)
C12 0.021(2) 0.050(4) 0.052(3) -0.001(3) 0.002(2) -0.010(2)
C13 0.031(3) 0.046(3) 0.061(4) 0.004(3) 0.003(3) -0.011(2)
C14 0.031(3) 0.066(4) 0.058(4) -0.010(3) 0.004(3) -0.013(3)
C15 0.026(3) 0.058(4) 0.057(4) 0.000(3) 0.009(3) -0.010(3)
C16 0.025(3) 0.052(4) 0.064(4) 0.009(3) 0.004(3) -0.015(2)
C17 0.024(2) 0.055(4) 0.057(4) -0.002(3) 0.001(2) -0.015(2)
C18 0.036(3) 0.087(5) 0.056(4) 0.008(4) 0.007(3) -0.015(3)
C19 0.055(4) 0.063(4) 0.046(4) -0.006(3) 0.006(3) -0.006(3)
C20 0.055(4) 0.064(4) 0.042(3) -0.009(3) 0.000(3) -0.017(3)
C21 0.045(3) 0.062(4) 0.036(3) 0.005(3) -0.002(3) -0.018(3)
C22 0.044(3) 0.061(4) 0.039(3) 0.006(3) 0.000(3) -0.016(3)
C23 0.040(3) 0.055(4) 0.045(3) 0.010(3) 0.002(3) -0.013(3)
C24 0.046(3) 0.062(4) 0.035(3) 0.004(3) -0.002(3) -0.020(3)
C25 0.053(4) 0.072(5) 0.052(4) -0.011(3) 0.001(3) -0.028(3)
C26 0.065(4) 0.082(5) 0.054(4) -0.006(4) -0.008(3) -0.036(4)
C27 0.046(3) 0.063(4) 0.043(3) 0.005(3) -0.001(3) -0.018(3)
C28 0.042(3) 0.063(4) 0.037(3) 0.003(3) 0.001(2) -0.020(3)
C29 0.043(3) 0.097(6) 0.066(4) 0.003(4) -0.011(3) -0.033(3)
C30 0.031(3) 0.074(5) 0.056(4) 0.004(3) -0.011(3) -0.024(3)
C31 0.031(3) 0.059(4) 0.066(4) 0.002(3) -0.008(3) -0.017(3)
C32 0.026(3) 0.050(4) 0.061(4) -0.003(3) -0.003(2) -0.013(2)
C33 0.025(2) 0.054(4) 0.054(4) -0.002(3) -0.001(2) -0.019(2)
C34 0.027(3) 0.054(4) 0.062(4) -0.002(3) -0.001(3) -0.017(2)
C35 0.030(3) 0.077(5) 0.060(4) -0.013(4) -0.004(3) -0.023(3)
C36 0.024(2) 0.052(4) 0.060(4) -0.006(3) 0.003(2) -0.012(2)
O1 0.044(2) 0.050(2) 0.051(2) -0.0024(19) 0.0067(18) -0.0156(18)
O2 0.0343(18) 0.040(2) 0.048(2) -0.0001(17) 0.0016(16) -0.0039(16)
O3 0.0299(17) 0.040(2) 0.050(2) -0.0031(18) 0.0003(16) -0.0077(15)
O4 0.156(5) 0.046(3) 0.063(3) -0.005(2) -0.038(3) -0.006(3)
O5 0.0336(18) 0.045(2) 0.058(2) -0.0024(19) -0.0054(17) -0.0053(16)
O6 0.0289(17) 0.048(2) 0.054(2) -0.0020(19) 0.0004(16) -0.0110(16)
N5 0.031(2) 0.048(3) 0.053(3) -0.003(2) 0.002(2) -0.007(2)
N6 0.041(3) 0.074(4) 0.056(3) -0.013(3) 0.000(2) 0.007(3)
C37 0.032(3) 0.054(4) 0.036(3) 0.005(3) -0.001(2) -0.014(2)
C38 0.038(3) 0.057(4) 0.048(3) 0.006(3) -0.002(3) -0.020(3)
C39 0.029(3) 0.074(5) 0.047(3) 0.002(3) -0.003(2) -0.022(3)
C40 0.025(3) 0.074(5) 0.043(3) 0.009(3) -0.001(2) -0.015(3)
C41 0.031(3) 0.058(4) 0.038(3) 0.004(3) 0.001(2) -0.011(3)
C42 0.044(3) 0.055(4) 0.057(4) 0.002(3) 0.007(3) -0.017(3)
C43 0.046(3) 0.051(4) 0.054(4) 0.006(3) 0.001(3) -0.012(3)
C44 0.034(3) 0.041(3) 0.056(4) -0.005(3) 0.000(3) -0.007(2)
C45 0.037(3) 0.037(3) 0.052(3) -0.005(3) 0.006(3) -0.004(2)
C46 0.033(3) 0.045(3) 0.049(3) -0.003(3) 0.004(2) -0.009(2)
C47 0.037(3) 0.045(3) 0.045(3) -0.005(3) 0.000(2) -0.012(2)
C48 0.026(3) 0.044(3) 0.060(4) -0.002(3) 0.000(2) -0.010(2)
C49 0.034(3) 0.040(3) 0.045(3) -0.002(3) 0.002(2) -0.008(2)
C50 0.029(3) 0.043(3) 0.050(3) -0.001(3) 0.003(2) -0.010(2)
C51 0.035(3) 0.064(4) 0.042(3) -0.001(3) -0.002(2) -0.008(3)
C52 0.051(3) 0.053(4) 0.053(4) -0.004(3) -0.005(3) -0.012(3)
C53 0.037(3) 0.058(4) 0.053(4) 0.001(3) -0.008(3) -0.018(3)
C54 0.029(3) 0.052(4) 0.045(3) 0.004(3) -0.001(2) -0.013(2)
C55 0.029(3) 0.053(4) 0.037(3) 0.004(3) 0.000(2) -0.010(2)
C56 0.060(11) 0.046(13) 0.047(11) 0.007(9) -0.010(8) -0.006(9)
C57 0.050(10) 0.044(9) 0.045(9) 0.007(7) -0.019(7) -0.005(6)
C56' 0.061(10) 0.038(13) 0.056(15) -0.013(11) -0.006(9) -0.007(9)
C57' 0.051(9) 0.050(8) 0.070(10) -0.008(6) 0.014(7) -0.011(6)
C58 0.068(4) 0.047(4) 0.078(5) -0.011(4) -0.018(4) -0.006(3)
C59 0.047(3) 0.043(3) 0.059(4) 0.000(3) -0.003(3) -0.008(3)
C60 0.030(3) 0.050(4) 0.058(4) 0.004(3) -0.004(3) -0.009(2)
C61 0.024(2) 0.049(4) 0.060(4) 0.002(3) -0.005(2) -0.012(2)
C62 0.026(3) 0.055(4) 0.054(4) -0.004(3) 0.004(2) -0.013(2)
C63 0.033(3) 0.047(3) 0.050(3) -0.003(3) 0.000(2) -0.013(2)
C64 0.036(3) 0.039(3) 0.049(3) -0.002(3) -0.002(2) -0.010(2)
O1S 0.040(2) 0.086(3) 0.088(3) -0.031(3) 0.010(2) -0.021(2)
O2S 0.059(3) 0.070(3) 0.110(4) -0.005(3) -0.024(3) -0.026(3)
F1 0.086(3) 0.071(3) 0.093(3) -0.009(2) -0.020(2) -0.019(2)
F2 0.045(2) 0.100(3) 0.136(4) -0.052(3) 0.008(2) -0.014(2)
F3 0.073(3) 0.078(3) 0.117(4) -0.037(3) -0.039(3) -0.004(2)
C1S 0.033(3) 0.063(4) 0.072(4) -0.022(4) 0.001(3) -0.019(3)
C2S 0.058(4) 0.067(5) 0.087(5) -0.029(4) -0.007(4) -0.021(4)
O3S 0.165(8) 0.126(7) 0.434(18) 0.106(9) -0.121(9) -0.102(6)
O4S 0.083(4) 0.115(5) 0.106(5) 0.057(4) -0.041(3) -0.054(4)
F4 0.335(15) 0.249(11) 0.236(10) -0.125(10) -0.090(10) -0.047(10)
F5 0.161(7) 0.095(5) 0.58(2) -0.033(8) -0.028(9) -0.026(5)
F6 0.230(8) 0.133(6) 0.201(7) -0.059(5) 0.073(6) -0.099(6)
C3S 0.098(6) 0.111(8) 0.171(9) 0.083(6) -0.076(5) -0.066(6)
C4S 0.179(11) 0.073(6) 0.200(11) 0.002(7) -0.065(7) -0.051(6)
O5S 0.215(16) 0.151(14) 0.30(3) -0.049(15) 0.097(16) -0.141(13)
O6S 0.035(5) 0.042(6) 0.055(6) -0.004(5) -0.004(4) 0.000(5)
F7 0.066(5) 0.146(12) 0.43(2) -0.151(14) 0.007(10) -0.029(7)
F8 0.062(4) 0.062(5) 0.203(13) -0.050(6) 0.024(6) -0.008(4)
F9 0.238(14) 0.128(9) 0.132(9) 0.028(7) 0.062(8) 0.024(9)
C5S 0.120(9) 0.057(8) 0.095(9) -0.015(7) 0.013(7) -0.071(7)
C6S 0.096(7) 0.034(5) 0.084(10) -0.002(5) -0.026(7) -0.031(5)
O5T 0.18(2) 0.124(19) 0.118(17) -0.086(14) 0.078(15) -0.097(17)
O6T 0.074(11) 0.055(9) 0.086(11) -0.020(7) 0.066(9) -0.037(8)
F7T 0.077(7) 0.045(6) 0.063(6) -0.002(4) 0.013(5) -0.030(5)
F8T 0.050(13) 0.050(9) 0.090(12) -0.001(8) 0.015(9) -0.025(9)
F9T 0.033(5) 0.071(8) 0.129(12) 0.003(7) -0.017(6) -0.005(5)
C5T 0.063(7) 0.075(8) 0.030(7) -0.001(5) 0.020(5) -0.039(7)
C6T 0.063(7) 0.075(8) 0.030(7) -0.001(5) 0.020(5) -0.039(7)
O7S 0.25(2) 0.041(17) 0.119(18) -0.014(18) 0.002(18) -0.077(16)
O8S 0.25(2) 0.041(17) 0.119(18) -0.014(18) 0.002(18) -0.077(16)
F10 0.22(3) 0.074(16) 0.18(3) -0.05(2) 0.02(3) -0.106(15)
F11 0.21(4) 0.11(3) 0.15(2) -0.07(2) 0.03(2) -0.10(3)
F12 0.23(3) 0.054(17) 0.10(3) -0.06(2) 0.03(2) -0.05(2)
C7S 0.26(2) 0.046(18) 0.12(2) -0.033(19) 0.015(19) -0.077(17)
C8S 0.25(2) 0.09(2) 0.14(2) -0.03(2) 0.02(2) -0.079(15)
O9S 0.26(2) 0.021(11) 0.096(16) -0.029(11) -0.054(17) -0.013(14)
O10S 0.31(3) 0.025(11) 0.23(3) -0.027(16) 0.04(3) -0.059(14)
F13 0.32(3) 0.103(12) 0.098(11) -0.011(9) -0.072(16) -0.072(14)
F14 0.252(19) 0.065(11) 0.102(11) -0.031(8) -0.004(13) -0.080(14)
F15 0.28(2) 0.113(13) 0.121(15) -0.059(11) 0.003(19) -0.085(16)
C9S 0.258(16) 0.041(11) 0.092(13) -0.028(14) 0.005(13) -0.058(12)
C10S 0.263(18) 0.068(15) 0.110(14) -0.015(11) 0.009(16) -0.060(13)
O11S 0.17(3) 0.115(18) 0.16(3) -0.02(2) 0.01(3) -0.037(17)
O12S 0.173(18) 0.16(2) 0.08(2) -0.02(2) 0.02(2) 0.02(2)
F16 0.222(16) 0.122(15) 0.089(12) -0.045(11) 0.018(12) -0.093(15)
F17 0.222(16) 0.122(15) 0.089(12) -0.045(11) 0.018(12) -0.093(15)
F18 0.222(16) 0.122(15) 0.089(12) -0.045(11) 0.018(12) -0.093(15)
C11S 0.166(17) 0.088(16) 0.09(2) -0.059(17) 0.021(17) -0.018(15)
C12S 0.200(17) 0.121(16) 0.099(16) -0.042(18) 0.010(16) -0.049(17)
O13S 0.118(12) 0.123(12) 0.060(9) -0.021(8) 0.019(8) 0.044(10)
O14S 0.160(13) 0.152(18) 0.070(11) -0.052(12) 0.015(12) 0.064(13)
F19 0.191(15) 0.24(2) 0.200(17) -0.077(18) 0.032(15) -0.074(14)
F20 0.175(17) 0.174(17) 0.167(12) -0.075(12) 0.004(11) -0.041(13)
F21 0.162(14) 0.220(15) 0.116(12) -0.072(12) -0.025(11) -0.046(13)
C13S 0.140(13) 0.116(15) 0.067(12) -0.016(10) 0.040(10) 0.006(11)
C14S 0.222(18) 0.194(18) 0.127(14) -0.057(16) 0.047(15) -0.069(17)
N1S 0.049(3) 0.072(4) 0.099(5) -0.023(4) -0.012(3) -0.012(3)
C15S 0.058(4) 0.059(5) 0.090(5) -0.019(4) -0.021(4) -0.008(4)
C16S 0.105(6) 0.070(6) 0.113(7) -0.031(5) -0.033(6) -0.006(5)
N2S 0.078(4) 0.064(4) 0.078(4) -0.009(3) -0.004(3) -0.016(3)
C17S 0.060(4) 0.064(5) 0.090(6) 0.001(4) -0.008(4) -0.017(4)
C18S 0.091(7) 0.102(8) 0.249(16) 0.010(9) -0.036(9) -0.047(6)
N3S 0.251(13) 0.077(6) 0.082(6) -0.010(5) 0.004(6) -0.042(7)
C19S 0.180(12) 0.096(9) 0.089(7) -0.002(7) 0.006(7) -0.035(8)
C20S 0.215(16) 0.128(12) 0.173(14) -0.050(10) 0.039(12) -0.034(11)
N4S 0.32(4) 0.10(2) 0.16(3) 0.035(19) 0.06(3) 0.12(3)
C21S 0.27(3) 0.13(2) 0.054(14) 0.058(14) 0.06(2) 0.07(2)
C22S 0.25(3) 0.061(18) 0.07(2) 0.003(17) 0.053(19) -0.045(19)
N5S 0.30(3) 0.102(14) 0.071(13) 0.041(11) 0.058(17) 0.037(18)
C23S 0.23(3) 0.142(18) 0.086(16) -0.006(16) 0.031(18) 0.031(18)
C24S 0.35(4) 0.24(3) 0.16(3) -0.10(3) 0.00(3) 0.09(3)

loop_
_atom_type_symbol
_atom_type_description
_atom_type_scat_dispersion_real
_atom_type_scat_dispersion_imag
_atom_type_scat_source
C C 0.0181 0.0091 'International Tables Vol C Tables 4.2.6.8 and 6.1.1.4'
H H 0.0000 0.0000 'International Tables Vol C Tables 4.2.6.8 and 6.1.1.4'
N N 0.0311 0.0180 'International Tables Vol C Tables 4.2.6.8 and 6.1.1.4'
O O 0.0492 0.0322 'International Tables Vol C Tables 4.2.6.8 and 6.1.1.4'
F F 0.0727 0.0534 'International Tables Vol C Tables 4.2.6.8 and 6.1.1.4'

loop_
_geom_angle_atom_site_label_1
_geom_angle_atom_site_label_2
_geom_angle_atom_site_label_3
_geom_angle
_geom_angle_site_symmetry_1
_geom_angle_site_symmetry_3
C5 N1 C1 121.0(4) . .
C5 N1 C36 118.7(4) . .
C1 N1 C36 120.2(5) . .
C8 N2 C9 121.4(4) . .
C8 N2 C11 118.7(5) . .
C9 N2 C11 119.6(5) . .
C23 N3 C19 121.2(5) . .
C23 N3 C18 120.1(6) . .
C19 N3 C18 118.4(5) . .
C26 N4 C27 119.6(5) . .
C26 N4 C29 120.5(6) . .
C27 N4 C29 119.7(6) . .
N1 C1 C2 120.3(5) . .
N1 C1 H1 119.9 . .
C2 C1 H1 119.9 . .
C1 C2 C3 120.4(5) . .
C1 C2 H2 119.8 . .
C3 C2 H2 119.8 . .
C2 C3 C4 117.6(5) . .
C2 C3 C6 121.7(5) . .
C4 C3 C6 120.6(5) . .
C5 C4 C3 119.7(5) . .
C5 C4 H4 120.1 . .
C3 C4 H4 120.1 . .
N1 C5 C4 120.9(5) . .
N1 C5 H5 119.6 . .
C4 C5 H5 119.6 . .
C10 C6 C7 118.0(5) . .
C10 C6 C3 121.6(5) . .
C7 C6 C3 120.3(5) . .
C8 C7 C6 120.1(5) . .
C8 C7 H7 120.0 . .
C6 C7 H7 120.0 . .
N2 C8 C7 120.5(5) . .
N2 C8 H8 119.7 . .
C7 C8 H8 119.7 . .
N2 C9 C10 119.9(5) . .
N2 C9 H9 120.0 . .
C10 C9 H9 120.0 . .
C6 C10 C9 120.0(5) . .
C6 C10 H10 120.0 . .
C9 C10 H10 120.0 . .
N2 C11 C12 107.9(4) . .
N2 C11 H11A 110.1 . .
C12 C11 H11A 110.1 . .
N2 C11 H11B 110.1 . .
C12 C11 H11B 110.1 . .
H11A C11 H11B 108.4 . .
C17 C12 C13 119.3(5) . .
C17 C12 C11 120.4(5) . .
C13 C12 C11 120.1(5) . .
C14 C13 C12 119.1(6) . .
C14 C13 H13 120.5 . .
C12 C13 H13 120.5 . .
C15 C14 C13 121.1(6) . .
C15 C14 H14 119.4 . .
C13 C14 H14 119.4 . .
C16 C15 C14 119.9(6) . .
C16 C15 C18 120.3(6) . .
C14 C15 C18 119.6(6) . .
C15 C16 C17 119.6(6) . .
C15 C16 H16 120.2 . .
C17 C16 H16 120.2 . .
C12 C17 C16 120.7(6) . .
C12 C17 H17 119.7 . .
C16 C17 H17 119.7 . .
N3 C18 C15 107.7(5) . .
N3 C18 H18A 110.2 . .
C15 C18 H18A 110.2 . .
N3 C18 H18B 110.2 . .
C15 C18 H18B 110.2 . .
H18A C18 H18B 108.5 . .
N3 C19 C20 120.7(6) . .
N3 C19 H19 119.6 . .
C20 C19 H19 119.6 . .
C19 C20 C21 119.9(6) . .
C19 C20 H20 120.1 . .
C21 C20 H20 120.1 . .
C22 C21 C20 117.7(6) . .
C22 C21 C24 121.3(6) . .
C20 C21 C24 121.0(6) . .
C23 C22 C21 119.7(6) . .
C23 C22 H22 120.2 . .
C21 C22 H22 120.2 . .
N3 C23 C22 120.8(6) . .
N3 C23 H23 119.6 . .
C22 C23 H23 119.6 . .
C28 C24 C25 117.4(5) . .
C28 C24 C21 122.1(6) . .
C25 C24 C21 120.5(6) . .
C26 C25 C24 119.6(6) . .
C26 C25 H25 120.2 . .
C24 C25 H25 120.2 . .
N4 C26 C25 121.6(7) . .
N4 C26 H26 119.2 . .
C25 C26 H26 119.2 . .
N4 C27 C28 121.0(6) . .
N4 C27 H27 119.5 . .
C28 C27 H27 119.5 . .
C27 C28 C24 120.7(6) . .
C27 C28 H28 119.6 . .
C24 C28 H28 119.6 . .
C30 C29 N4 107.4(5) . .
C30 C29 H29A 110.2 . .
N4 C29 H29A 110.2 . .
C30 C29 H29B 110.2 . .
N4 C29 H29B 110.2 . .
H29A C29 H29B 108.5 . .
C35 C30 C31 118.7(6) . .
C35 C30 C29 121.3(7) . .
C31 C30 C29 119.8(6) . .
C30 C31 C32 120.7(6) . .
C30 C31 H31 119.6 . .
C32 C31 H31 119.6 . .
C33 C32 C31 120.0(6) . .
C33 C32 H32 120.0 . .
C31 C32 H32 120.0 . .
C32 C33 C34 119.7(6) . .
C32 C33 C36 120.5(6) . .
C34 C33 C36 119.7(5) . .
C33 C34 C35 119.8(6) . .
C33 C34 H34 120.1 . .
C35 C34 H34 120.1 . .
C30 C35 C34 120.6(6) . .
C30 C35 H35 119.7 . .
C34 C35 H35 119.7 . .
C33 C36 N1 108.4(4) . .
C33 C36 H36A 110.0 . .
N1 C36 H36A 110.0 . .
C33 C36 H36B 110.0 . .
N1 C36 H36B 110.0 . .
H36A C36 H36B 108.4 . .
C43 O1 C44 112.1(4) . .
C46 O2 C45 111.9(4) . .
C47 O3 C48 111.6(4) . .
C58 O4 C57' 125.0(7) . .
C58 O4 C57 99.1(8) . .
C57' O4 C57 47.9(7) . .
C59 O5 C60 111.8(4) . .
C62 O6 C61 113.0(4) . .
C37 N5 C42 121.2(5) . .
C56 N6 C51 130.9(12) . .
C56 N6 C56' 25.6(10) . .
C51 N6 C56' 116.9(9) . .
N5 C37 C38 120.7(5) . .
N5 C37 C55 119.3(5) . .
C38 C37 C55 120.0(5) . .
C37 C38 C39 119.9(6) . .
C37 C38 H38 120.0 . .
C39 C38 H38 120.0 . .
C40 C39 C38 121.3(5) . .
C40 C39 H39 119.4 . .
C38 C39 H39 119.4 . .
C39 C40 C41 121.3(5) . .
C39 C40 H40 119.3 . .
C41 C40 H40 119.3 . .
C51 C41 C40 122.2(5) . .
C51 C41 C55 119.3(5) . .
C40 C41 C55 118.4(6) . .
N5 C42 C43 110.7(5) . .
N5 C42 H42A 109.5 . .
C43 C42 H42A 109.5 . .
N5 C42 H42B 109.5 . .
C43 C42 H42B 109.5 . .
H42A C42 H42B 108.1 . .
O1 C43 C42 113.4(5) . .
O1 C43 H43A 108.9 . .
C42 C43 H43A 108.9 . .
O1 C43 H43B 108.9 . .
C42 C43 H43B 108.9 . .
H43A C43 H43B 107.7 . .
O1 C44 C45 108.9(5) . .
O1 C44 H44A 109.9 . .
C45 C44 H44A 109.9 . .
O1 C44 H44B 109.9 . .
C45 C44 H44B 109.9 . .
H44A C44 H44B 108.3 . .
O2 C45 C44 109.2(4) . .
O2 C45 H45A 109.8 . .
C44 C45 H45A 109.8 . .
O2 C45 H45B 109.8 . .
C44 C45 H45B 109.8 . .
H45A C45 H45B 108.3 . .
O2 C46 C47 109.7(4) . .
O2 C46 H46A 109.7 . .
C47 C46 H46A 109.7 . .
O2 C46 H46B 109.7 . .
C47 C46 H46B 109.7 . .
H46A C46 H46B 108.2 . .
O3 C47 C46 110.5(4) . .
O3 C47 H47A 109.6 . .
C46 C47 H47A 109.6 . .
O3 C47 H47B 109.6 . .
C46 C47 H47B 109.6 . .
H47A C47 H47B 108.1 . .
O3 C48 C49 114.1(4) . .
O3 C48 H48A 108.7 . .
C49 C48 H48A 108.7 . .
O3 C48 H48B 108.7 . .
C49 C48 H48B 108.7 . .
H48A C48 H48B 107.6 . .
C50 C49 C48 173.9(6) . .
C49 C50 C64 177.1(6) . .
C52 C51 N6 121.2(6) . .
C52 C51 C41 119.8(5) . .
N6 C51 C41 119.0(6) . .
C51 C52 C53 119.6(6) . .
C51 C52 H52 120.2 . .
C53 C52 H52 120.2 . .
C54 C53 C52 122.1(5) . .
C54 C53 H53 118.9 . .
C52 C53 H53 118.9 . .
C53 C54 C55 120.1(5) . .
C53 C54 H54 119.9 . .
C55 C54 H54 119.9 . .
C54 C55 C41 119.0(5) . .
C54 C55 C37 122.0(5) . .
C41 C55 C37 119.0(5) . .
N6 C56 C57 111.6(17) . .
N6 C56 H56A 109.3 . .
C57 C56 H56A 109.3 . .
N6 C56 H56B 109.3 . .
C57 C56 H56B 109.3 . .
H56A C56 H56B 108.0 . .
C56 C57 O4 103.4(13) . .
C56 C57 H57A 111.1 . .
O4 C57 H57A 111.1 . .
C56 C57 H57B 111.1 . .
O4 C57 H57B 111.1 . .
H57A C57 H57B 109.0 . .
C57' C56' N6 108.4(14) . .
C57' C56' H56C 110.0 . .
N6 C56' H56C 110.0 . .
C57' C56' H56D 110.0 . .
N6 C56' H56D 110.0 . .
H56C C56' H56D 108.4 . .
O4 C57' C56' 101.8(13) . .
O4 C57' H57C 111.4 . .
C56' C57' H57C 111.4 . .
O4 C57' H57D 111.4 . .
C56' C57' H57D 111.4 . .
H57C C57' H57D 109.3 . .
O4 C58 C59 110.3(6) . .
O4 C58 H58A 109.6 . .
C59 C58 H58A 109.6 . .
O4 C58 H58B 109.6 . .
C59 C58 H58B 109.6 . .
H58A C58 H58B 108.1 . .
O5 C59 C58 112.5(5) . .
O5 C59 H59A 109.1 . .
C58 C59 H59A 109.1 . .
O5 C59 H59B 109.1 . .
C58 C59 H59B 109.1 . .
H59A C59 H59B 107.8 . .
O5 C60 C61 111.7(4) . .
O5 C60 H60A 109.3 . .
C61 C60 H60A 109.3 . .
O5 C60 H60B 109.3 . .
C61 C60 H60B 109.3 . .
H60A C60 H60B 107.9 . .
O6 C61 C60 109.9(5) . .
O6 C61 H61A 109.7 . .
C60 C61 H61A 109.7 . .
O6 C61 H61B 109.7 . .
C60 C61 H61B 109.7 . .
H61A C61 H61B 108.2 . .
O6 C62 C63 112.3(5) . .
O6 C62 H62A 109.1 . .
C63 C62 H62A 109.1 . .
O6 C62 H62B 109.1 . .
C63 C62 H62B 109.1 . .
H62A C62 H62B 107.9 . .
C64 C63 C62 176.9(6) . .
C63 C64 C50 176.3(6) . .
O2S C1S O1S 129.5(6) . .
O2S C1S C2S 114.7(5) . .
O1S C1S C2S 115.8(6) . .
F1 C2S F3 105.1(6) . .
F1 C2S F2 103.2(5) . .
F3 C2S F2 102.7(5) . .
F1 C2S C1S 117.6(6) . .
F3 C2S C1S 113.9(5) . .
F2 C2S C1S 112.8(6) . .
O4S C3S O3S 135.8(14) . .
O4S C3S C4S 116.6(10) . .
O3S C3S C4S 107.5(13) . .
F5 C4S C3S 122.0(12) . .
F5 C4S F4 96.3(11) . .
C3S C4S F4 113.2(12) . .
F5 C4S F6 99.4(10) . .
C3S C4S F6 121.0(10) . .
F4 C4S F6 100.2(11) . .
O6S C5S O5S 133.8(18) . .
O6S C5S C6S 119.1(14) . .
O5S C5S C6S 106.0(14) . .
C5S C6S F8 142.3(12) . .
C5S C6S F7 117.1(11) . .
F8 C6S F7 92.2(9) . .
C5S C6S F9 105.5(12) . .
F8 C6S F9 97.3(10) . .
F7 C6S F9 89.6(12) . .
O6T C5T O5T 133.4(17) . .
O6T C5T C6T 118.2(15) . .
O5T C5T C6T 106.2(16) . .
C5T C6T F8T 115.1(17) . .
C5T C6T F7T 136.1(16) . .
F8T C6T F7T 99.4(15) . .
C5T C6T F9T 109.6(14) . .
F8T C6T F9T 100.1(16) . .
F7T C6T F9T 88.9(11) . .
C7S O7S O7S 67(6) 2_366 2_366
C7S O7S C7S 121(6) 2_366 .
O7S O7S C7S 54(5) 2_366 .
C7S O7S O8S 61(5) 2_366 2_366
O7S O7S O8S 128(9) 2_366 2_366
C7S O7S O8S 178(8) . 2_366
C7S O8S O7S 53(5) . 2_366
O8S C7S O7S 125(4) . .
O8S C7S C8S 110(3) . .
O7S C7S C8S 108(3) . .
C7S C8S F11 117(3) . .
C7S C8S F10 128(3) . .
F11 C8S F10 94(2) . .
C7S C8S F12 111(2) . .
F11 C8S F12 106(2) . .
F10 C8S F12 97(2) . .
O10S C9S O9S 131(2) . .
O10S C9S C10S 112.3(19) . .
O9S C9S C10S 104.9(14) . .
F14 C10S F13 98.5(16) . .
F14 C10S C9S 125.6(19) . .
F13 C10S C9S 113.9(19) . .
F14 C10S F15 102.9(16) . .
F13 C10S F15 100.5(17) . .
C9S C10S F15 111.8(17) . .
C11S O11S O12S 33(4) . 2_466
C11S O12S O12S 78(7) 2_466 2_466
C11S O12S C11S 119(6) 2_466 .
O12S O12S C11S 41(5) 2_466 .
C11S O12S C12S 69(6) 2_466 2_466
O12S O12S C12S 116(8) 2_466 2_466
C11S O12S C12S 128(4) . 2_466
C11S O12S O11S 58(5) 2_466 2_466
O12S O12S O11S 113(8) 2_466 2_466
C11S O12S O11S 135(4) . 2_466
C12S O12S O11S 94(4) 2_466 2_466
O12S C11S O12S 61(6) 2_466 .
O12S C11S O11S 89(7) 2_466 .
O12S C11S O11S 122(4) . .
O12S C11S C12S 78(6) 2_466 .
O12S C11S C12S 112(3) . .
O11S C11S C12S 109(3) . .
O12S C11S C11S 37(4) 2_466 2_466
O12S C11S C11S 24(3) . 2_466
O11S C11S C11S 111(5) . 2_466
C12S C11S C11S 99(3) . 2_466
C11S C12S F17 118(2) . .
C11S C12S F16 124(3) . .
F17 C12S F16 93(2) . .
C11S C12S O12S 33(4) . 2_466
F17 C12S O12S 96(4) . 2_466
F16 C12S O12S 156(4) . 2_466
C11S C12S F18 117(2) . .
F17 C12S F18 99(2) . .
F16 C12S F18 100(2) . .
O12S C12S F18 101(4) 2_466 .
C13S O13S O14S 79.4(17) . 2_466
C13S O14S O13S 135(2) . 2_466
C13S O14S C13S 92.4(18) . 2_466
O13S O14S C13S 44.4(12) 2_466 2_466
O14S C13S O13S 142(2) . .
O14S C13S C14S 106.4(18) . .
O13S C13S C14S 111.5(19) . .
O14S C13S O14S 87.6(18) . 2_466
O13S C13S O14S 56.2(14) . 2_466
C14S C13S O14S 157(2) . 2_466
C13S C14S F19 127(2) . .
C13S C14S F20 118(2) . .
F19 C14S F20 102.5(18) . .
C13S C14S F21 108.1(18) . .
F19 C14S F21 93.7(17) . .
F20 C14S F21 102.5(18) . .
N1S C15S C16S 177.6(8) . .
C15S C16S H6SA 109.5 . .
C15S C16S H6SB 109.5 . .
H6SA C16S H6SB 109.5 . .
C15S C16S H6SC 109.5 . .
H6SA C16S H6SC 109.5 . .
H6SB C16S H6SC 109.5 . .
N2S C17S C18S 178.0(11) . .
C17S C18S H8SA 109.5 . .
C17S C18S H8SB 109.5 . .
H8SA C18S H8SB 109.5 . .
C17S C18S H8SC 109.5 . .
H8SA C18S H8SC 109.5 . .
H8SB C18S H8SC 109.5 . .
N3S C19S C20S 178.0(16) . .
C19S C20S H0SA 109.5 . .
C19S C20S H0SB 109.5 . .
H0SA C20S H0SB 109.5 . .
C19S C20S H0SC 109.5 . .
H0SA C20S H0SC 109.5 . .
H0SB C20S H0SC 109.5 . .
N4S C21S C22S 153(5) . .
C21S C22S H2SA 109.5 . .
C21S C22S H2SB 109.5 . .
H2SA C22S H2SB 109.5 . .
C21S C22S H2SC 109.5 . .
H2SA C22S H2SC 109.5 . .
H2SB C22S H2SC 109.5 . .
N5S C23S C24S 153(4) . .
C23S C24S H4SA 109.5 . .
C23S C24S H4SB 109.5 . .
H4SA C24S H4SB 109.5 . .
C23S C24S H4SC 109.5 . .
H4SA C24S H4SC 109.5 . .
H4SB C24S H4SC 109.5 . .

loop_
_geom_bond_atom_site_label_1
_geom_bond_atom_site_label_2
_geom_bond_distance
_geom_bond_site_symmetry_2
N1 C5 1.330(7) .
N1 C1 1.348(7) .
N1 C36 1.506(6) .
N2 C8 1.334(7) .
N2 C9 1.349(7) .
N2 C11 1.508(6) .
N3 C23 1.332(8) .
N3 C19 1.343(9) .
N3 C18 1.506(7) .
N4 C26 1.333(9) .
N4 C27 1.349(8) .
N4 C29 1.505(8) .
C1 C2 1.378(7) .
C1 H1 0.9500 .
C2 C3 1.386(8) .
C2 H2 0.9500 .
C3 C4 1.398(7) .
C3 C6 1.487(7) .
C4 C5 1.383(7) .
C4 H4 0.9500 .
C5 H5 0.9500 .
C6 C10 1.385(8) .
C6 C7 1.398(7) .
C7 C8 1.376(7) .
C7 H7 0.9500 .
C8 H8 0.9500 .
C9 C10 1.389(7) .
C9 H9 0.9500 .
C10 H10 0.9500 .
C11 C12 1.531(8) .
C11 H11A 0.9900 .
C11 H11B 0.9900 .
C12 C17 1.386(8) .
C12 C13 1.388(8) .
C13 C14 1.385(8) .
C13 H13 0.9500 .
C14 C15 1.374(9) .
C14 H14 0.9500 .
C15 C16 1.369(9) .
C15 C18 1.517(9) .
C16 C17 1.386(8) .
C16 H16 0.9500 .
C17 H17 0.9500 .
C18 H18A 0.9900 .
C18 H18B 0.9900 .
C19 C20 1.374(9) .
C19 H19 0.9500 .
C20 C21 1.400(9) .
C20 H20 0.9500 .
C21 C22 1.399(9) .
C21 C24 1.491(8) .
C22 C23 1.382(8) .
C22 H22 0.9500 .
C23 H23 0.9500 .
C24 C28 1.384(9) .
C24 C25 1.391(9) .
C25 C26 1.380(9) .
C25 H25 0.9500 .
C26 H26 0.9500 .
C27 C28 1.365(8) .
C27 H27 0.9500 .
C28 H28 0.9500 .
C29 C30 1.504(9) .
C29 H29A 0.9900 .
C29 H29B 0.9900 .
C30 C35 1.382(9) .
C30 C31 1.387(9) .
C31 C32 1.388(9) .
C31 H31 0.9500 .
C32 C33 1.377(8) .
C32 H32 0.9500 .
C33 C34 1.385(8) .
C33 C36 1.502(8) .
C34 C35 1.392(9) .
C34 H34 0.9500 .
C35 H35 0.9500 .
C36 H36A 0.9900 .
C36 H36B 0.9900 .
O1 C43 1.420(7) .
O1 C44 1.441(7) .
O2 C46 1.424(7) .
O2 C45 1.429(6) .
O3 C47 1.420(7) .
O3 C48 1.420(6) .
O4 C58 1.408(9) .
O4 C57' 1.416(14) .
O4 C57 1.609(15) .
O5 C59 1.405(7) .
O5 C60 1.431(7) .
O6 C62 1.405(7) .
O6 C61 1.416(7) .
N5 C37 1.383(7) .
N5 C42 1.455(8) .
N6 C56 1.28(2) .
N6 C51 1.390(7) .
N6 C56' 1.62(2) .
C37 C38 1.388(8) .
C37 C55 1.432(8) .
C38 C39 1.410(8) .
C38 H38 0.9500 .
C39 C40 1.347(9) .
C39 H39 0.9500 .
C40 C41 1.425(8) .
C40 H40 0.9500 .
C41 C51 1.423(9) .
C41 C55 1.429(7) .
C42 C43 1.508(8) .
C42 H42A 0.9900 .
C42 H42B 0.9900 .
C43 H43A 0.9900 .
C43 H43B 0.9900 .
C44 C45 1.500(8) .
C44 H44A 0.9900 .
C44 H44B 0.9900 .
C45 H45A 0.9900 .
C45 H45B 0.9900 .
C46 C47 1.499(7) .
C46 H46A 0.9900 .
C46 H46B 0.9900 .
C47 H47A 0.9900 .
C47 H47B 0.9900 .
C48 C49 1.465(7) .
C48 H48A 0.9900 .
C48 H48B 0.9900 .
C49 C50 1.201(7) .
C50 C64 1.379(7) .
C51 C52 1.388(9) .
C52 C53 1.404(8) .
C52 H52 0.9500 .
C53 C54 1.357(8) .
C53 H53 0.9500 .
C54 C55 1.414(8) .
C54 H54 0.9500 .
C56 C57 1.53(2) .
C56 H56A 0.9900 .
C56 H56B 0.9900 .
C57 H57A 0.9900 .
C57 H57B 0.9900 .
C56' C57' 1.46(2) .
C56' H56C 0.9900 .
C56' H56D 0.9900 .
C57' H57C 0.9900 .
C57' H57D 0.9900 .
C58 C59 1.495(9) .
C58 H58A 0.9900 .
C58 H58B 0.9900 .
C59 H59A 0.9900 .
C59 H59B 0.9900 .
C60 C61 1.490(8) .
C60 H60A 0.9900 .
C60 H60B 0.9900 .
C61 H61A 0.9900 .
C61 H61B 0.9900 .
C62 C63 1.477(7) .
C62 H62A 0.9900 .
C62 H62B 0.9900 .
C63 C64 1.199(7) .
O1S C1S 1.230(7) .
O2S C1S 1.209(7) .
F1 C2S 1.334(8) .
F2 C2S 1.371(8) .
F3 C2S 1.367(7) .
C1S C2S 1.477(9) .
O3S C3S 1.241(10) .
O4S C3S 1.152(11) .
F4 C4S 1.378(12) .
F5 C4S 1.354(12) .
F6 C4S 1.385(12) .
C3S C4S 1.370(14) .
O5S C5S 1.226(14) .
O6S C5S 1.192(13) .
F7 C6S 1.432(12) .
F8 C6S 1.360(12) .
F9 C6S 1.512(13) .
C5S C6S 1.233(13) .
O5T C5T 1.183(15) .
O6T C5T 1.149(15) .
F7T C6T 1.415(15) .
F8T C6T 1.383(16) .
F9T C6T 1.456(16) .
C5T C6T 1.343(15) .
O7S C7S 1.09(10) 2_366
O7S O7S 1.15(11) 2_366
O7S C7S 1.230(19) .
O7S O8S 1.23(9) 2_366
O8S C7S 1.178(18) .
O8S O7S 1.23(9) 2_366
F10 C8S 1.374(18) .
F11 C8S 1.366(18) .
F12 C8S 1.425(18) .
C7S C8S 1.362(18) .
O9S C9S 1.221(16) .
O10S C9S 1.154(14) .
F13 C10S 1.361(17) .
F14 C10S 1.344(17) .
F15 C10S 1.431(17) .
C9S C10S 1.369(16) .
O11S C11S 1.236(19) .
O11S O12S 1.46(8) 2_466
O12S C11S 0.79(9) 2_466
O12S O12S 1.06(8) 2_466
O12S C11S 1.184(18) .
O12S C12S 1.41(8) 2_466
O12S O11S 1.46(8) 2_466
F16 C12S 1.376(18) .
F17 C12S 1.366(18) .
F18 C12S 1.419(18) .
C11S O12S 0.79(9) 2_466
C11S C12S 1.354(18) .
C11S C11S 1.71(9) 2_466
C12S O12S 1.41(8) 2_466
O13S C13S 1.182(15) .
O13S O14S 1.40(3) 2_466
O14S C13S 1.161(15) .
O14S O13S 1.40(3) 2_466
O14S C13S 1.66(4) 2_466
F19 C14S 1.342(17) .
F20 C14S 1.343(17) .
F21 C14S 1.375(18) .
C13S C14S 1.337(17) .
C13S O14S 1.66(4) 2_466
N1S C15S 1.139(9) .
C15S C16S 1.484(11) .
C16S H6SA 0.9800 .
C16S H6SB 0.9800 .
C16S H6SC 0.9800 .
N2S C17S 1.128(9) .
C17S C18S 1.459(14) .
C18S H8SA 0.9800 .
C18S H8SB 0.9800 .
C18S H8SC 0.9800 .
N3S C19S 1.136(14) .
C19S C20S 1.493(18) .
C20S H0SA 0.9800 .
C20S H0SB 0.9800 .
C20S H0SC 0.9800 .
N4S C21S 1.19(2) .
C21S C22S 1.51(2) .
C22S H2SA 0.9800 .
C22S H2SB 0.9800 .
C22S H2SC 0.9800 .
N5S C23S 1.15(2) .
C23S C24S 1.55(2) .
C24S H4SA 0.9800 .
C24S H4SB 0.9800 .
C24S H4SC 0.9800 .

loop_
_geom_torsion_atom_site_label_1
_geom_torsion_atom_site_label_2
_geom_torsion_atom_site_label_3
_geom_torsion_atom_site_label_4
_geom_torsion
_geom_torsion_site_symmetry_1
_geom_torsion_site_symmetry_4
C5 N1 C1 C2 3.1(8) . .
C36 N1 C1 C2 -172.2(5) . .
N1 C1 C2 C3 -0.7(8) . .
C1 C2 C3 C4 -2.4(8) . .
C1 C2 C3 C6 174.9(5) . .
C2 C3 C4 C5 3.2(8) . .
C6 C3 C4 C5 -174.2(5) . .
C1 N1 C5 C4 -2.2(8) . .
C36 N1 C5 C4 173.1(5) . .
C3 C4 C5 N1 -1.0(8) . .
C2 C3 C6 C10 167.0(5) . .
C4 C3 C6 C10 -15.7(8) . .
C2 C3 C6 C7 -15.9(8) . .
C4 C3 C6 C7 161.3(5) . .
C10 C6 C7 C8 1.8(8) . .
C3 C6 C7 C8 -175.4(5) . .
C9 N2 C8 C7 -0.5(8) . .
C11 N2 C8 C7 173.8(5) . .
C6 C7 C8 N2 -0.8(8) . .
C8 N2 C9 C10 0.7(8) . .
C11 N2 C9 C10 -173.5(5) . .
C7 C6 C10 C9 -1.5(8) . .
C3 C6 C10 C9 175.6(5) . .
N2 C9 C10 C6 0.3(8) . .
C8 N2 C11 C12 -82.6(6) . .
C9 N2 C11 C12 91.7(6) . .
N2 C11 C12 C17 -84.9(6) . .
N2 C11 C12 C13 90.2(6) . .
C17 C12 C13 C14 4.1(7) . .
C11 C12 C13 C14 -171.1(5) . .
C12 C13 C14 C15 0.7(8) . .
C13 C14 C15 C16 -4.8(8) . .
C13 C14 C15 C18 170.4(5) . .
C14 C15 C16 C17 4.0(8) . .
C18 C15 C16 C17 -171.2(5) . .
C13 C12 C17 C16 -4.8(7) . .
C11 C12 C17 C16 170.3(4) . .
C15 C16 C17 C12 0.8(7) . .
C23 N3 C18 C15 -87.2(7) . .
C19 N3 C18 C15 86.4(7) . .
C16 C15 C18 N3 83.2(7) . .
C14 C15 C18 N3 -91.9(6) . .
C23 N3 C19 C20 1.5(9) . .
C18 N3 C19 C20 -172.0(5) . .
N3 C19 C20 C21 -0.4(9) . .
C19 C20 C21 C22 -1.1(9) . .
C19 C20 C21 C24 177.6(5) . .
C20 C21 C22 C23 1.5(8) . .
C24 C21 C22 C23 -177.2(5) . .
C19 N3 C23 C22 -1.0(8) . .
C18 N3 C23 C22 172.4(5) . .
C21 C22 C23 N3 -0.5(8) . .
C22 C21 C24 C28 7.2(8) . .
C20 C21 C24 C28 -171.4(5) . .
C22 C21 C24 C25 -175.4(6) . .
C20 C21 C24 C25 6.0(8) . .
C28 C24 C25 C26 2.5(9) . .
C21 C24 C25 C26 -175.1(6) . .
C27 N4 C26 C25 -2.1(9) . .
C29 N4 C26 C25 172.5(6) . .
C24 C25 C26 N4 -0.4(10) . .
C26 N4 C27 C28 2.4(9) . .
C29 N4 C27 C28 -172.3(5) . .
N4 C27 C28 C24 -0.2(9) . .
C25 C24 C28 C27 -2.2(8) . .
C21 C24 C28 C27 175.3(5) . .
C26 N4 C29 C30 -89.4(7) . .
C27 N4 C29 C30 85.3(7) . .
N4 C29 C30 C35 81.0(7) . .
N4 C29 C30 C31 -94.1(7) . .
C35 C30 C31 C32 -3.9(8) . .
C29 C30 C31 C32 171.2(5) . .
C30 C31 C32 C33 -0.6(8) . .
C31 C32 C33 C34 5.2(7) . .
C31 C32 C33 C36 -171.1(5) . .
C32 C33 C34 C35 -5.3(7) . .
C36 C33 C34 C35 171.0(5) . .
C31 C30 C35 C34 3.8(8) . .
C29 C30 C35 C34 -171.2(5) . .
C33 C34 C35 C30 0.7(7) . .
C32 C33 C36 N1 93.0(5) . .
C34 C33 C36 N1 -83.3(6) . .
C5 N1 C36 C33 -75.7(6) . .
C1 N1 C36 C33 99.7(6) . .
C42 N5 C37 C38 3.1(8) . .
C42 N5 C37 C55 -179.0(5) . .
N5 C37 C38 C39 -179.7(5) . .
C55 C37 C38 C39 2.4(8) . .
C37 C38 C39 C40 -1.1(9) . .
C38 C39 C40 C41 -0.2(9) . .
C39 C40 C41 C51 -178.3(5) . .
C39 C40 C41 C55 0.2(8) . .
C37 N5 C42 C43 170.4(5) . .
C44 O1 C43 C42 -81.9(6) . .
N5 C42 C43 O1 -66.4(7) . .
C43 O1 C44 C45 -174.1(4) . .
C46 O2 C45 C44 178.7(4) . .
O1 C44 C45 O2 -82.1(5) . .
C45 O2 C46 C47 163.2(5) . .
C48 O3 C47 C46 171.6(4) . .
O2 C46 C47 O3 76.7(6) . .
C47 O3 C48 C49 78.9(6) . .
O3 C48 C49 C50 155(6) . .
C48 C49 C50 C64 -23(17) . .
C56 N6 C51 C52 -17.6(16) . .
C56' N6 C51 C52 8.5(12) . .
C56 N6 C51 C41 163.3(13) . .
C56' N6 C51 C41 -170.6(10) . .
C40 C41 C51 C52 179.7(5) . .
C55 C41 C51 C52 1.2(8) . .
C40 C41 C51 N6 -1.2(8) . .
C55 C41 C51 N6 -179.6(5) . .
N6 C51 C52 C53 180.0(5) . .
C41 C51 C52 C53 -1.0(9) . .
C51 C52 C53 C54 0.8(9) . .
C52 C53 C54 C55 -0.8(9) . .
C53 C54 C55 C41 1.1(8) . .
C53 C54 C55 C37 -179.9(5) . .
C51 C41 C55 C54 -1.3(8) . .
C40 C41 C55 C54 -179.8(5) . .
C51 C41 C55 C37 179.6(5) . .
C40 C41 C55 C37 1.1(8) . .
N5 C37 C55 C54 0.6(8) . .
C38 C37 C55 C54 178.5(5) . .
N5 C37 C55 C41 179.7(5) . .
C38 C37 C55 C41 -2.4(8) . .
C51 N6 C56 C57 90.5(17) . .
C56' N6 C56 C57 25(2) . .
N6 C56 C57 O4 77.1(17) . .
C58 O4 C57 C56 177.9(12) . .
C57' O4 C57 C56 48.3(13) . .
C56 N6 C56' C57' -58(3) . .
C51 N6 C56' C57' 172.3(11) . .
C58 O4 C57' C56' -96.3(12) . .
C57 O4 C57' C56' -28.1(10) . .
N6 C56' C57' O4 -80.5(15) . .
C57' O4 C58 C59 -147.1(9) . .
C57 O4 C58 C59 168.6(7) . .
C60 O5 C59 C58 -178.5(5) . .
O4 C58 C59 O5 -74.0(7) . .
C59 O5 C60 C61 176.5(5) . .
C62 O6 C61 C60 179.2(4) . .
O5 C60 C61 O6 72.2(5) . .
C61 O6 C62 C63 74.1(6) . .
O6 C62 C63 C64 25(12) . .
C62 C63 C64 C50 -26(20) . .
C49 C50 C64 C63 -28(20) . .
O2S C1S C2S F1 175.9(6) . .
O1S C1S C2S F1 -5.8(9) . .
O2S C1S C2S F3 52.3(9) . .
O1S C1S C2S F3 -129.4(7) . .
O2S C1S C2S F2 -64.2(8) . .
O1S C1S C2S F2 114.1(7) . .
O4S C3S C4S F5 128.1(12) . .
O3S C3S C4S F5 -54.7(15) . .
O4S C3S C4S F4 -117.8(12) . .
O3S C3S C4S F4 59.4(13) . .
O4S C3S C4S F6 1.1(17) . .
O3S C3S C4S F6 178.4(10) . .
O6S C5S C6S F8 -171.0(18) . .
O5S C5S C6S F8 19(3) . .
O6S C5S C6S F7 -34(2) . .
O5S C5S C6S F7 156.4(18) . .
O6S C5S C6S F9 64(2) . .
O5S C5S C6S F9 -106.0(19) . .
O6T C5T C6T F8T -36(3) . .
O5T C5T C6T F8T 158(3) . .
O6T C5T C6T F7T 102(3) . .
O5T C5T C6T F7T -63(3) . .
O6T C5T C6T F9T -148.3(19) . .
O5T C5T C6T F9T 46(2) . .
O7S O8S C7S O7S 1(11) 2_366 .
O7S O8S C7S C8S 132(9) 2_366 .
C7S O7S C7S O8S -1(12) 2_366 .
O7S O7S C7S O8S -1(12) 2_366 .
O8S O7S C7S O8S -150(100) 2_366 .
C7S O7S C7S C8S -133(10) 2_366 .
O7S O7S C7S C8S -133(10) 2_366 .
O8S O7S C7S C8S 78(100) 2_366 .
O8S C7S C8S F11 -79(6) . .
O7S C7S C8S F11 60(6) . .
O8S C7S C8S F10 161(6) . .
O7S C7S C8S F10 -60(6) . .
O8S C7S C8S F12 43(6) . .
O7S C7S C8S F12 -178(6) . .
O10S C9S C10S F14 -100(3) . .
O9S C9S C10S F14 47(2) . .
O10S C9S C10S F13 139(3) . .
O9S C9S C10S F13 -74(2) . .
O10S C9S C10S F15 26(3) . .
O9S C9S C10S F15 173(2) . .
C11S O12S C11S O12S -0.002(12) 2_466 2_466
C12S O12S C11S O12S 85(9) 2_466 2_466
O11S O12S C11S O12S -72(9) 2_466 2_466
C11S O12S C11S O11S -69(10) 2_466 .
O12S O12S C11S O11S -69(10) 2_466 .
C12S O12S C11S O11S 16(8) 2_466 .
O11S O12S C11S O11S -142(5) 2_466 .
C11S O12S C11S C12S 62(8) 2_466 .
O12S O12S C11S C12S 62(8) 2_466 .
C12S O12S C11S C12S 147(5) 2_466 .
O11S O12S C11S C12S -11(8) 2_466 .
O12S O12S C11S C11S 0.00(2) 2_466 2_466
C12S O12S C11S C11S 85(9) 2_466 2_466
O11S O12S C11S C11S -72(9) 2_466 2_466
O12S O11S C11S O12S 55(8) 2_466 .
O12S O11S C11S C12S -77(5) 2_466 .
O12S O11S C11S C11S 31(5) 2_466 2_466
O12S C11S C12S F17 -52(6) 2_466 .
O12S C11S C12S F17 -104(5) . .
O11S C11S C12S F17 33(5) . .
C11S C11S C12S F17 -83(4) 2_466 .
O12S C11S C12S F16 -168(6) 2_466 .
O12S C11S C12S F16 140(5) . .
O11S C11S C12S F16 -82(5) . .
C11S C11S C12S F16 161(4) 2_466 .
O12S C11S C12S O12S -52(7) . 2_466
O11S C11S C12S O12S 85(7) . 2_466
C11S C11S C12S O12S -31(4) 2_466 2_466
O12S C11S C12S F18 66(6) 2_466 .
O12S C11S C12S F18 14(5) . .
O11S C11S C12S F18 152(4) . .
C11S C11S C12S F18 36(5) 2_466 .
O13S O14S C13S O13S -29(7) 2_466 .
C13S O14S C13S O13S -17(4) 2_466 .
O13S O14S C13S C14S 150(3) 2_466 .
C13S O14S C13S C14S 162(3) 2_466 .
O13S O14S C13S O14S -12(3) 2_466 2_466
C13S O14S C13S O14S 0.003(1) 2_466 2_466
O14S O13S C13S O14S 20(5) 2_466 .
O14S O13S C13S C14S -158(2) 2_466 .
O14S C13S C14S F19 151(3) . .
O13S C13S C14S F19 -30(4) . .
O14S C13S C14S F19 -83(6) 2_466 .
O14S C13S C14S F20 -74(3) . .
O13S C13S C14S F20 105(3) . .
O14S C13S C14S F20 52(6) 2_466 .
O14S C13S C14S F21 41(3) . .
O13S C13S C14S F21 -140(2) . .
O14S C13S C14S F21 168(4) 2_466 .
